data_7039355
loop_
_publ_author_name
'Konarev, Dmitri V.'
'Kuzmin, Alexey V.'
'Nakano, Yoshiaki'
'Khasanov, Salavat S.'
'Ishikawa, Manabu'
'Otsuka, Akihiro'
'Yamochi, Hideki'
'Saito, Gunzi'
'Lyubovskaya, Rimma N.'

_publ_section_title
;
 SnPhPc phthalocyanines with dianion Pc(2-) and radical trianion
 Pc&#x02D9;(3-) macrocycles: syntheses, structures, and properties.
;
_journal_issue 26
_journal_name_full 'Dalton transactions (Cambridge, England : 2003)'
_journal_page_first 10780
_journal_page_last 10788
_journal_paper_doi 10.1039/c6dt01132b
_journal_volume 45
_journal_year 2016
_chemical_compound_source no
_chemical_formula_moiety 'C32H16N8Sn(C6H5), C24H20B, C6H14'
_chemical_formula_sum 'C68 H55 B N8 Sn'
_chemical_formula_weight 1113.70
_chemical_melting_point ?
_chemical_name_common no
_chemical_name_systematic 'phenyl substituted tin(IV) phthalocyanine cation with tetraphenylborate anion'
_space_group_crystal_system triclinic
_space_group_IT_number 2
_space_group_name_Hall '-P 1'
_space_group_name_H-M_alt 'P -1'
_symmetry_space_group_name_Hall '-P 1'
_symmetry_space_group_name_H-M 'P -1'
_atom_sites_solution_hydrogens geom
_atom_sites_solution_primary direct
_atom_sites_solution_secondary difmap
_audit_creation_method
;
CrysAlisPro, Agilent Technologies,
Version 1.171.37.34 (release 22-05-2014 CrysAlis171 .NET)
(compiled May 22 2014,16:03:01)

SHELXL-2013
;
_audit_update_record
;
2016-03-11 deposited with the CCDC.
2016-05-31 downloaded from the CCDC.
;
_cell_angle_alpha 109.063(2)
_cell_angle_beta 92.219(2)
_cell_angle_gamma 96.715(2)
_cell_formula_units_Z 2
_cell_length_a 13.6897(4)
_cell_length_b 14.4413(4)
_cell_length_c 14.6760(4)
_cell_measurement_reflns_used 12846
_cell_measurement_temperature 150(2)
_cell_measurement_theta_max 28.345
_cell_measurement_theta_min 2.622
_cell_volume 2714.32(14)
_computing_cell_refinement
;
CrysAlisPro, Agilent Technologies,
Version 1.171.37.34 (release 22-05-2014 CrysAlis171 .NET)
(compiled May 22 2014,16:03:01)
;
_computing_data_collection
;
CrysAlisPro, Agilent Technologies,
Version 1.171.37.34 (release 22-05-2014 CrysAlis171 .NET)
(compiled May 22 2014,16:03:01)
;
_computing_data_reduction
;
CrysAlisPro, Agilent Technologies,
Version 1.171.37.34 (release 22-05-2014 CrysAlis171 .NET)
(compiled May 22 2014,16:03:01)
;
_computing_molecular_graphics WinGx
_computing_publication_material WinGx
_computing_structure_refinement 'SHELXL-2013 (Sheldrick, 2013)'
_computing_structure_solution 'SHELXL-2013 (Sheldrick, 2013)'
_diffrn_ambient_temperature 150(2)
_diffrn_detector 'CCD plate'
_diffrn_detector_area_resol_mean 10.4566
_diffrn_detector_type AtlasS2
_diffrn_measured_fraction_theta_full 0.999
_diffrn_measured_fraction_theta_max 0.858
_diffrn_measurement_device 'four-circle diffractometer'
_diffrn_measurement_device_type 'Xcalibur, AtlasS2, Gemini'
_diffrn_measurement_method '\w scans'
_diffrn_radiation_monochromator graphite
_diffrn_radiation_probe x-ray
_diffrn_radiation_type 'Mo K\a'
_diffrn_radiation_wavelength 0.71073
_diffrn_reflns_av_R_equivalents 0.0164
_diffrn_reflns_av_unetI/netI 0.0305
_diffrn_reflns_Laue_measured_fraction_full 0.999
_diffrn_reflns_Laue_measured_fraction_max 0.858
_diffrn_reflns_limit_h_max 18
_diffrn_reflns_limit_h_min -18
_diffrn_reflns_limit_k_max 17
_diffrn_reflns_limit_k_min -18
_diffrn_reflns_limit_l_max 19
_diffrn_reflns_limit_l_min -16
_diffrn_reflns_number 22575
_diffrn_reflns_point_group_measured_fraction_full 0.999
_diffrn_reflns_point_group_measured_fraction_max 0.858
_diffrn_reflns_theta_full 25.242
_diffrn_reflns_theta_max 29.011
_diffrn_reflns_theta_min 1.976
_diffrn_source 'Enhance (Mo) X-ray Source'
_exptl_absorpt_coefficient_mu 0.519
_exptl_absorpt_correction_T_max 0.961
_exptl_absorpt_correction_T_min 0.838
_exptl_absorpt_correction_type analytical
_exptl_absorpt_process_details
;
CrysAlisPro, Agilent Technologies,
Version 1.171.37.34 (release 22-05-2014 CrysAlis171 .NET)
(compiled May 22 2014,16:03:01)
Analytical numeric absorption correction using a multifaceted crystal
model based on expressions derived by R.C. Clark & J.S. Reid.
(Clark, R. C. & Reid, J. S. (1995). Acta Cryst. A51, 887-897)
Empirical absorption correction using spherical harmonics,
 implemented in SCALE3 ABSPACK scaling algorithm.
;
_exptl_crystal_colour black
_exptl_crystal_density_diffrn 1.363
_exptl_crystal_description block
_exptl_crystal_F_000 1148
_exptl_crystal_recrystallization_method diffusion
_exptl_crystal_size_max 0.501
_exptl_crystal_size_mid 0.296
_exptl_crystal_size_min 0.080
_refine_diff_density_max 0.439
_refine_diff_density_min -0.402
_refine_diff_density_rms 0.054
_refine_ls_extinction_method none
_refine_ls_goodness_of_fit_ref 1.028
_refine_ls_hydrogen_treatment constr
_refine_ls_matrix_type full
_refine_ls_number_parameters 703
_refine_ls_number_reflns 12404
_refine_ls_number_restraints 0
_refine_ls_restrained_S_all 1.028
_refine_ls_R_factor_all 0.0353
_refine_ls_R_factor_gt 0.0292
_refine_ls_shift/su_max 0.003
_refine_ls_shift/su_mean 0.000
_refine_ls_structure_factor_coef Fsqd
_refine_ls_weighting_details
;
 w=1/[\s^2^(Fo^2^)+(0.0363P)^2^+0.8468P]
 where P=(Fo^2^+2Fc^2^)/3
;
_refine_ls_weighting_scheme calc
_refine_ls_wR_factor_gt 0.0714
_refine_ls_wR_factor_ref 0.0743
_reflns_Friedel_coverage 0.000
_reflns_number_gt 11104
_reflns_number_total 12404
_reflns_threshold_expression 'I > 2\s(I)'
_cod_data_source_file c6dt01132b2.cif
_cod_data_source_block SnPcPh_BPh4_hexane
_cod_depositor_comments
;
The following automatic conversions were performed:

'_chemical_melting_point' value 'no' was changed to '?' - the value
is undefined or not given.

Automatic conversion script
Id: cif_fix_values 4268 2015-11-12 08:31:59Z antanas 

 Adding full bibliography for 7039354--7039355.cif.

The following automatic conversions were performed:

'_atom_sites_solution_secondary' value 'diffmap' was changed to
'difmap'.

Automatic conversion script
Id: cif_fix_values 6452 2018-10-05 10:23:21Z andrius 
;
_cod_database_code 7039355
_shelx_space_group_comment
;
The symmetry employed for this shelxl refinement is uniquely defined
by the following loop, which should always be used as a source of
symmetry information in preference to the above space-group names.
They are only intended as comments.
;
_shelx_estimated_absorpt_t_min 0.780
_shelx_estimated_absorpt_t_max 0.959
_shelxl_version_number 2013-2

loop_
_space_group_symop_operation_xyz
'x, y, z'
'-x, -y, -z'

loop_
_atom_site_label
_atom_site_type_symbol
_atom_site_fract_x
_atom_site_fract_y
_atom_site_fract_z
_atom_site_U_iso_or_equiv
_atom_site_adp_type
_atom_site_occupancy
_atom_site_site_symmetry_order
_atom_site_calc_flag
_atom_site_refinement_flags_posn
_atom_site_refinement_flags_adp
C101 C 0.01989(13) 0.80531(13) 0.85219(13) 0.0305(4) Uani 1 1 d . .
C102 C -0.02246(14) 0.74147(14) 0.75686(14) 0.0342(4) Uani 1 1 d . .
C103 C 0.05273(14) 0.73365(14) 0.69422(13) 0.0346(4) Uani 1 1 d . .
C104 C 0.14132(14) 0.79244(13) 0.75069(13) 0.0313(4) Uani 1 1 d . .
C105 C 0.30446(14) 0.86846(14) 0.76367(13) 0.0321(4) Uani 1 1 d . .
C106 C 0.39261(15) 0.89692(15) 0.72135(14) 0.0356(4) Uani 1 1 d . .
C107 C 0.44656(14) 0.97802(14) 0.79269(14) 0.0339(4) Uani 1 1 d . .
C108 C 0.39660(13) 0.99468(14) 0.88006(13) 0.0303(4) Uani 1 1 d . .
C109 C 0.38010(13) 1.08626(13) 1.04096(13) 0.0295(4) Uani 1 1 d . .
C110 C 0.41187(14) 1.16944(14) 1.12788(13) 0.0314(4) Uani 1 1 d . .
C111 C 0.34341(14) 1.16687(14) 1.19535(13) 0.0313(4) Uani 1 1 d . .
C112 C 0.26754(13) 1.08398(13) 1.14845(12) 0.0292(4) Uani 1 1 d . .
C113 C 0.10930(13) 0.99969(13) 1.13836(13) 0.0283(4) Uani 1 1 d . .
C114 C 0.01523(13) 0.98445(13) 1.17722(13) 0.0301(4) Uani 1 1 d . .
C115 C -0.04902(13) 0.91927(13) 1.10067(13) 0.0307(4) Uani 1 1 d . .
C116 C 0.00626(13) 0.89148(13) 1.01610(13) 0.0290(4) Uani 1 1 d . .
C117 C -0.11801(16) 0.69392(16) 0.72444(16) 0.0434(5) Uani 1 1 d . .
H117 H -0.1692 0.6999 0.7671 0.052 Uiso 1 1 calc R U
C118 C -0.13536(18) 0.63753(18) 0.62736(17) 0.0542(6) Uani 1 1 d . .
H118 H -0.1997 0.6038 0.6029 0.065 Uiso 1 1 calc R U
C119 C -0.06017(19) 0.62937(18) 0.56487(17) 0.0556(6) Uani 1 1 d . .
H119 H -0.0746 0.5898 0.4988 0.067 Uiso 1 1 calc R U
C120 C 0.03454(17) 0.67706(16) 0.59615(15) 0.0463(5) Uani 1 1 d . .
H120 H 0.0852 0.6717 0.5530 0.056 Uiso 1 1 calc R U
C121 C 0.42610(17) 0.85999(18) 0.62957(15) 0.0477(5) Uani 1 1 d . .
H121 H 0.3909 0.8038 0.5810 0.057 Uiso 1 1 calc R U
C122 C 0.51312(18) 0.9090(2) 0.61254(17) 0.0557(6) Uani 1 1 d . .
H122 H 0.5388 0.8848 0.5513 0.067 Uiso 1 1 calc R U
C123 C 0.56390(18) 0.99269(19) 0.68270(17) 0.0543(6) Uani 1 1 d . .
H123 H 0.6220 1.0253 0.6673 0.065 Uiso 1 1 calc R U
C124 C 0.53201(16) 1.02940(17) 0.77392(16) 0.0434(5) Uani 1 1 d . .
H124 H 0.5664 1.0868 0.8216 0.052 Uiso 1 1 calc R U
C125 C 0.49233(15) 1.24353(15) 1.14807(15) 0.0382(4) Uani 1 1 d . .
H125 H 0.5376 1.2456 1.1011 0.046 Uiso 1 1 calc R U
C126 C 0.50361(16) 1.31388(16) 1.23942(16) 0.0453(5) Uani 1 1 d . .
H126 H 0.5583 1.3649 1.2561 0.054 Uiso 1 1 calc R U
C127 C 0.43578(16) 1.31109(16) 1.30756(15) 0.0458(5) Uani 1 1 d . .
H127 H 0.4455 1.3607 1.3696 0.055 Uiso 1 1 calc R U
C128 C 0.35512(15) 1.23859(15) 1.28751(14) 0.0390(5) Uani 1 1 d . .
H128 H 0.3094 1.2374 1.3344 0.047 Uiso 1 1 calc R U
C129 C -0.01550(15) 1.02276(15) 1.26998(14) 0.0363(4) Uani 1 1 d . .
H129 H 0.0278 1.0678 1.3216 0.044 Uiso 1 1 calc R U
C130 C -0.11201(16) 0.99220(16) 1.28357(16) 0.0423(5) Uani 1 1 d . .
H130 H -0.1348 1.0156 1.3463 0.051 Uiso 1 1 calc R U
C131 C -0.17662(15) 0.92771(16) 1.20708(16) 0.0421(5) Uani 1 1 d . .
H131 H -0.2424 0.9086 1.2190 0.051 Uiso 1 1 calc R U
C132 C -0.14705(14) 0.89120(15) 1.11466(15) 0.0368(4) Uani 1 1 d . .
H132 H -0.1916 0.8487 1.0626 0.044 Uiso 1 1 calc R U
C401 C 0.26031(13) 0.77835(13) 1.00640(13) 0.0290(4) Uani 1 1 d . .
C402 C 0.27764(15) 0.69013(14) 0.93849(14) 0.0372(4) Uani 1 1 d . .
H402 H 0.2771 0.6839 0.8720 0.045 Uiso 1 1 calc R U
C403 C 0.29565(18) 0.61137(17) 0.96790(18) 0.0512(6) Uani 1 1 d . .
H403 H 0.3078 0.5511 0.9217 0.061 Uiso 1 1 calc R U
C404 C 0.29586(19) 0.62062(19) 1.06417(19) 0.0563(6) Uani 1 1 d . .
H404 H 0.3087 0.5666 1.0841 0.068 Uiso 1 1 calc R U
C405 C 0.2778(2) 0.7070(2) 1.13183(18) 0.0581(7) Uani 1 1 d . .
H405 H 0.2774 0.7122 1.1980 0.070 Uiso 1 1 calc R U
C406 C 0.26010(17) 0.78640(16) 1.10350(15) 0.0436(5) Uani 1 1 d . .
H406 H 0.2478 0.8463 1.1503 0.052 Uiso 1 1 calc R U
N101 N 0.11867(11) 0.83407(11) 0.84526(10) 0.0289(3) Uani 1 1 d . .
N102 N 0.31206(11) 0.92651(11) 0.86078(10) 0.0295(3) Uani 1 1 d . .
N103 N 0.29290(11) 1.03575(11) 1.05581(10) 0.0290(3) Uani 1 1 d . .
N104 N 0.10150(11) 0.94113(11) 1.04157(10) 0.0276(3) Uani 1 1 d . .
N105 N 0.22751(12) 0.80531(12) 0.71441(11) 0.0333(3) Uani 1 1 d . .
N106 N 0.42825(11) 1.06643(11) 0.96206(11) 0.0312(3) Uani 1 1 d . .
N107 N 0.18609(11) 1.06348(11) 1.18793(10) 0.0308(3) Uani 1 1 d . .
N108 N -0.03068(11) 0.83011(11) 0.92970(11) 0.0309(3) Uani 1 1 d . .
Sn Sn 0.22416(2) 0.89657(2) 0.96438(2) 0.02566(4) Uani 1 1 d . .
B B 0.60596(16) 0.66204(17) 1.31333(15) 0.0340(5) Uani 1 1 d . .
C201 C 0.64699(14) 0.57435(14) 1.34627(13) 0.0315(4) Uani 1 1 d . .
C202 C 0.60888(14) 0.55118(15) 1.42518(13) 0.0347(4) Uani 1 1 d . .
H202 H 0.5568 0.5846 1.4555 0.042 Uiso 1 1 calc R U
C203 C 0.64319(15) 0.48243(15) 1.46088(14) 0.0373(4) Uani 1 1 d . .
H203 H 0.6152 0.4703 1.5148 0.045 Uiso 1 1 calc R U
C204 C 0.71818(16) 0.43121(15) 1.41835(15) 0.0402(5) Uani 1 1 d . .
H204 H 0.7418 0.3833 1.4420 0.048 Uiso 1 1 calc R U
C205 C 0.75794(16) 0.45154(15) 1.34047(15) 0.0407(5) Uani 1 1 d . .
H205 H 0.8097 0.4175 1.3105 0.049 Uiso 1 1 calc R U
C206 C 0.72305(15) 0.52112(15) 1.30581(14) 0.0361(4) Uani 1 1 d . .
H206 H 0.7520 0.5332 1.2523 0.043 Uiso 1 1 calc R U
C207 C 0.66019(14) 0.76987(15) 1.38794(14) 0.0363(4) Uani 1 1 d . .
C208 C 0.72097(16) 0.78173(17) 1.47039(16) 0.0439(5) Uani 1 1 d . .
H208 H 0.7328 0.7243 1.4848 0.053 Uiso 1 1 calc R U
C209 C 0.76519(19) 0.87348(19) 1.53272(19) 0.0581(7) Uani 1 1 d . .
H209 H 0.8054 0.8775 1.5885 0.070 Uiso 1 1 calc R U
C210 C 0.7510(2) 0.95811(19) 1.5138(2) 0.0637(8) Uani 1 1 d . .
H210 H 0.7811 1.0210 1.5559 0.076 Uiso 1 1 calc R U
C211 C 0.6923(2) 0.95018(18) 1.4331(2) 0.0643(8) Uani 1 1 d . .
H211 H 0.6820 1.0082 1.4189 0.077 Uiso 1 1 calc R U
C212 C 0.64776(19) 0.85832(17) 1.37158(17) 0.0504(6) Uani 1 1 d . .
H212 H 0.6073 0.8554 1.3163 0.060 Uiso 1 1 calc R U
C213 C 0.63313(16) 0.65505(15) 1.20302(14) 0.0379(4) Uani 1 1 d . .
C214 C 0.73111(17) 0.67228(15) 1.18174(15) 0.0416(5) Uani 1 1 d . .
H214 H 0.7819 0.6900 1.2328 0.050 Uiso 1 1 calc R U
C215 C 0.75723(19) 0.66457(16) 1.08945(17) 0.0502(6) Uani 1 1 d . .
H215 H 0.8248 0.6744 1.0779 0.060 Uiso 1 1 calc R U
C216 C 0.6852(2) 0.64264(19) 1.01437(17) 0.0604(7) Uani 1 1 d . .
H216 H 0.7026 0.6384 0.9512 0.072 Uiso 1 1 calc R U
C217 C 0.5893(2) 0.6272(2) 1.03192(17) 0.0666(8) Uani 1 1 d . .
H217 H 0.5390 0.6126 0.9808 0.080 Uiso 1 1 calc R U
C218 C 0.56365(19) 0.6326(2) 1.12460(16) 0.0540(6) Uani 1 1 d . .
H218 H 0.4958 0.6205 1.1345 0.065 Uiso 1 1 calc R U
C219 C 0.48515(15) 0.64965(18) 1.32020(15) 0.0427(5) Uani 1 1 d . .
C220 C 0.43233(18) 0.7240(2) 1.37083(16) 0.0589(7) Uani 1 1 d . .
H220 H 0.4661 0.7890 1.4007 0.071 Uiso 1 1 calc R U
C221 C 0.3305(2) 0.7060(3) 1.37924(19) 0.0790(10) Uani 1 1 d . .
H221 H 0.2970 0.7586 1.4152 0.095 Uiso 1 1 calc R U
C222 C 0.2791(2) 0.6133(3) 1.3360(2) 0.0827(11) Uani 1 1 d . .
H222 H 0.2106 0.6009 1.3430 0.099 Uiso 1 1 calc R U
C223 C 0.32804(19) 0.5387(3) 1.2826(2) 0.0737(9) Uani 1 1 d . .
H223 H 0.2931 0.4745 1.2507 0.088 Uiso 1 1 calc R U
C224 C 0.42904(17) 0.5571(2) 1.27543(19) 0.0558(6) Uani 1 1 d . .
H224 H 0.4614 0.5042 1.2383 0.067 Uiso 1 1 calc R U
C301 C 0.0154(4) 0.4300(3) 1.0919(3) 0.143(2) Uani 1 1 d . .
H30A H 0.0005 0.3604 1.0871 0.215 Uiso 1 1 calc R U
H30B H 0.0851 0.4445 1.0819 0.215 Uiso 1 1 calc R U
H30C H -0.0261 0.4426 1.0424 0.215 Uiso 1 1 calc R U
C302 C -0.0050(3) 0.4943(3) 1.1894(3) 0.1094(13) Uani 1 1 d . .
H30D H 0.0358 0.4791 1.2386 0.131 Uiso 1 1 calc R U
H30E H -0.0751 0.4773 1.1992 0.131 Uiso 1 1 calc R U
C303 C 0.0149(3) 0.6038(3) 1.2070(3) 0.0995(11) Uani 1 1 d . .
H30F H -0.0298 0.6196 1.1612 0.119 Uiso 1 1 calc R U
H30G H 0.0834 0.6197 1.1919 0.119 Uiso 1 1 calc R U
C304 C 0.0021(3) 0.6698(3) 1.3082(3) 0.0945(11) Uani 1 1 d . .
H30H H 0.0454 0.6531 1.3545 0.113 Uiso 1 1 calc R U
H30I H -0.0670 0.6560 1.3228 0.113 Uiso 1 1 calc R U
C305 C 0.0259(4) 0.7791(3) 1.3232(4) 0.1174(14) Uani 1 1 d . .
H30J H 0.0950 0.7934 1.3088 0.141 Uiso 1 1 calc R U
H30K H -0.0175 0.7963 1.2774 0.141 Uiso 1 1 calc R U
C306 C 0.0126(4) 0.8428(4) 1.4255(4) 0.1318(17) Uani 1 1 d . .
H30L H 0.0282 0.9127 1.4319 0.198 Uiso 1 1 calc R U
H30M H 0.0569 0.8273 1.4709 0.198 Uiso 1 1 calc R U
H30N H -0.0559 0.8296 1.4398 0.198 Uiso 1 1 calc R U

loop_
_atom_site_aniso_label
_atom_site_aniso_U_11
_atom_site_aniso_U_22
_atom_site_aniso_U_33
_atom_site_aniso_U_23
_atom_site_aniso_U_13
_atom_site_aniso_U_12
C101 0.0303(9) 0.0255(9) 0.0335(9) 0.0084(7) -0.0027(8) 0.0017(7)
C102 0.0350(10) 0.0264(9) 0.0360(10) 0.0051(7) -0.0061(8) 0.0024(8)
C103 0.0348(10) 0.0302(10) 0.0330(10) 0.0039(7) -0.0056(8) 0.0042(8)
C104 0.0350(10) 0.0268(9) 0.0289(9) 0.0048(7) -0.0009(8) 0.0053(7)
C105 0.0354(10) 0.0318(10) 0.0281(9) 0.0075(7) 0.0040(8) 0.0073(8)
C106 0.0348(10) 0.0396(11) 0.0327(10) 0.0108(8) 0.0075(8) 0.0083(8)
C107 0.0326(10) 0.0361(10) 0.0335(10) 0.0105(8) 0.0089(8) 0.0074(8)
C108 0.0272(9) 0.0321(9) 0.0331(9) 0.0127(7) 0.0047(7) 0.0045(7)
C109 0.0250(9) 0.0297(9) 0.0317(9) 0.0089(7) 0.0008(7) 0.0004(7)
C110 0.0288(9) 0.0298(9) 0.0323(9) 0.0072(7) -0.0008(8) 0.0008(7)
C111 0.0288(9) 0.0315(10) 0.0302(9) 0.0076(7) -0.0020(7) -0.0007(7)
C112 0.0305(9) 0.0282(9) 0.0259(8) 0.0061(7) 0.0008(7) 0.0021(7)
C113 0.0295(9) 0.0265(9) 0.0292(9) 0.0100(7) 0.0040(7) 0.0029(7)
C114 0.0297(9) 0.0280(9) 0.0345(9) 0.0129(7) 0.0065(8) 0.0029(7)
C115 0.0296(9) 0.0282(9) 0.0372(10) 0.0148(7) 0.0067(8) 0.0030(7)
C116 0.0280(9) 0.0244(9) 0.0344(9) 0.0102(7) 0.0018(7) 0.0011(7)
C117 0.0357(11) 0.0395(11) 0.0464(12) 0.0053(9) -0.0063(9) 0.0002(9)
C118 0.0418(12) 0.0511(14) 0.0526(14) -0.0002(10) -0.0168(11) -0.0032(11)
C119 0.0553(14) 0.0538(14) 0.0390(12) -0.0067(10) -0.0143(11) 0.0046(11)
C120 0.0464(12) 0.0468(13) 0.0349(11) -0.0004(9) -0.0042(9) 0.0073(10)
C121 0.0485(13) 0.0543(14) 0.0349(11) 0.0064(9) 0.0109(10) 0.0082(11)
C122 0.0527(14) 0.0722(17) 0.0383(12) 0.0104(11) 0.0218(11) 0.0110(12)
C123 0.0434(13) 0.0682(16) 0.0511(14) 0.0188(12) 0.0210(11) 0.0043(11)
C124 0.0364(11) 0.0496(13) 0.0422(11) 0.0127(9) 0.0112(9) 0.0029(9)
C125 0.0308(10) 0.0379(11) 0.0407(11) 0.0096(8) 0.0014(8) -0.0046(8)
C126 0.0390(11) 0.0366(11) 0.0482(12) 0.0041(9) -0.0039(10) -0.0104(9)
C127 0.0455(12) 0.0423(12) 0.0351(11) -0.0019(9) -0.0049(9) -0.0056(10)
C128 0.0386(11) 0.0399(11) 0.0303(10) 0.0033(8) -0.0004(8) -0.0011(9)
C129 0.0374(10) 0.0378(11) 0.0341(10) 0.0124(8) 0.0075(8) 0.0039(8)
C130 0.0439(12) 0.0462(12) 0.0421(11) 0.0192(9) 0.0183(10) 0.0092(10)
C131 0.0333(10) 0.0448(12) 0.0559(13) 0.0259(10) 0.0156(10) 0.0052(9)
C132 0.0301(10) 0.0341(10) 0.0477(11) 0.0173(9) 0.0059(9) -0.0004(8)
C401 0.0260(9) 0.0287(9) 0.0314(9) 0.0108(7) -0.0017(7) -0.0007(7)
C402 0.0421(11) 0.0336(10) 0.0352(10) 0.0106(8) 0.0025(9) 0.0051(8)
C403 0.0563(14) 0.0349(12) 0.0612(15) 0.0138(10) -0.0003(12) 0.0105(10)
C404 0.0632(16) 0.0455(13) 0.0674(16) 0.0320(12) -0.0139(13) 0.0042(12)
C405 0.0722(17) 0.0635(16) 0.0440(13) 0.0304(12) -0.0088(12) -0.0010(13)
C406 0.0539(13) 0.0422(12) 0.0324(10) 0.0109(8) -0.0016(9) 0.0033(10)
N101 0.0290(8) 0.0262(8) 0.0281(7) 0.0060(6) -0.0009(6) 0.0007(6)
N102 0.0285(8) 0.0304(8) 0.0274(7) 0.0071(6) 0.0043(6) 0.0018(6)
N103 0.0280(8) 0.0271(8) 0.0271(7) 0.0044(6) 0.0027(6) -0.0016(6)
N104 0.0246(7) 0.0265(7) 0.0291(7) 0.0070(6) 0.0018(6) 0.0006(6)
N105 0.0361(9) 0.0323(8) 0.0267(8) 0.0030(6) 0.0025(7) 0.0055(7)
N106 0.0266(8) 0.0326(8) 0.0317(8) 0.0083(6) 0.0033(6) -0.0001(6)
N107 0.0316(8) 0.0309(8) 0.0272(7) 0.0070(6) 0.0032(6) 0.0009(6)
N108 0.0272(8) 0.0275(8) 0.0364(8) 0.0102(6) 0.0002(7) -0.0004(6)
Sn 0.02500(7) 0.02440(7) 0.02535(7) 0.00624(4) 0.00146(5) 0.00076(4)
B 0.0302(11) 0.0433(12) 0.0300(11) 0.0137(9) 0.0042(9) 0.0059(9)
C201 0.0291(9) 0.0343(10) 0.0261(9) 0.0062(7) -0.0009(7) -0.0035(8)
C202 0.0316(10) 0.0415(11) 0.0274(9) 0.0081(8) 0.0020(8) 0.0016(8)
C203 0.0378(11) 0.0430(11) 0.0288(9) 0.0127(8) -0.0014(8) -0.0046(9)
C204 0.0437(12) 0.0358(11) 0.0394(11) 0.0131(8) -0.0047(9) 0.0005(9)
C205 0.0405(11) 0.0390(11) 0.0413(11) 0.0098(9) 0.0067(9) 0.0093(9)
C206 0.0353(10) 0.0396(11) 0.0323(10) 0.0117(8) 0.0055(8) 0.0012(8)
C207 0.0345(10) 0.0433(11) 0.0345(10) 0.0148(8) 0.0142(8) 0.0098(8)
C208 0.0415(12) 0.0414(12) 0.0456(12) 0.0126(9) 0.0021(10) -0.0008(9)
C209 0.0497(14) 0.0575(16) 0.0528(14) 0.0048(11) 0.0047(11) -0.0090(12)
C210 0.0677(17) 0.0416(14) 0.0693(18) 0.0040(12) 0.0333(15) -0.0084(12)
C211 0.083(2) 0.0413(14) 0.0788(19) 0.0255(13) 0.0483(17) 0.0185(13)
C212 0.0616(15) 0.0501(13) 0.0491(13) 0.0234(10) 0.0236(12) 0.0194(11)
C213 0.0425(11) 0.0393(11) 0.0336(10) 0.0141(8) 0.0055(9) 0.0054(9)
C214 0.0475(12) 0.0380(11) 0.0399(11) 0.0142(9) 0.0090(10) 0.0031(9)
C215 0.0642(15) 0.0375(12) 0.0521(13) 0.0176(10) 0.0255(12) 0.0054(11)
C216 0.097(2) 0.0515(14) 0.0361(12) 0.0181(10) 0.0219(14) 0.0064(14)
C217 0.085(2) 0.0800(19) 0.0356(12) 0.0254(12) -0.0052(13) 0.0000(16)
C218 0.0518(14) 0.0738(17) 0.0396(12) 0.0256(11) 0.0005(11) 0.0027(12)
C219 0.0330(10) 0.0686(15) 0.0336(10) 0.0266(10) 0.0025(9) 0.0076(10)
C220 0.0412(13) 0.101(2) 0.0352(12) 0.0192(12) 0.0043(10) 0.0210(13)
C221 0.0449(15) 0.157(3) 0.0418(14) 0.0338(17) 0.0105(12) 0.0354(19)
C222 0.0324(13) 0.177(4) 0.0588(17) 0.070(2) 0.0012(13) 0.0049(19)
C223 0.0397(13) 0.122(3) 0.0765(19) 0.0678(19) -0.0120(14) -0.0161(16)
C224 0.0354(11) 0.0799(18) 0.0627(15) 0.0433(14) -0.0058(11) -0.0036(12)
C301 0.237(7) 0.096(3) 0.120(4) 0.053(3) 0.054(4) 0.052(4)
C302 0.122(3) 0.092(3) 0.137(4) 0.065(3) 0.030(3) 0.026(3)
C303 0.093(3) 0.109(3) 0.110(3) 0.048(2) 0.011(2) 0.030(2)
C304 0.064(2) 0.109(3) 0.121(3) 0.048(2) 0.008(2) 0.021(2)
C305 0.118(3) 0.085(3) 0.150(4) 0.040(3) 0.013(3) 0.015(3)
C306 0.125(4) 0.115(4) 0.144(4) 0.026(3) 0.041(3) 0.016(3)

loop_
_atom_type_symbol
_atom_type_description
_atom_type_scat_dispersion_real
_atom_type_scat_dispersion_imag
_atom_type_scat_source
C C 0.0033 0.0016 'International Tables Vol C Tables 4.2.6.8 and 6.1.1.4'
H H 0.0000 0.0000 'International Tables Vol C Tables 4.2.6.8 and 6.1.1.4'
B B 0.0013 0.0007 'International Tables Vol C Tables 4.2.6.8 and 6.1.1.4'
N N 0.0061 0.0033 'International Tables Vol C Tables 4.2.6.8 and 6.1.1.4'
Sn Sn -0.6537 1.4246 'International Tables Vol C Tables 4.2.6.8 and 6.1.1.4'

loop_
_exptl_crystal_face_index_h
_exptl_crystal_face_index_k
_exptl_crystal_face_index_l
_exptl_crystal_face_perp_dist
_exptl_oxdiff_crystal_face_indexfrac_h
_exptl_oxdiff_crystal_face_indexfrac_k
_exptl_oxdiff_crystal_face_indexfrac_l
_exptl_oxdiff_crystal_face_x
_exptl_oxdiff_crystal_face_y
_exptl_oxdiff_crystal_face_z
-5 2 0 0.0838 -5.0060 2.0039 -0.0010 -0.0610 0.2583 -0.0416
-1 1 -5 0.1979 -1.0007 1.0023 -5.0058 0.1411 0.0514 -0.2034
5 1 -1 0.1982 5.0066 0.9996 -0.9998 0.1709 -0.1824 0.1067
2 5 0 0.2298 2.0034 5.0048 0.0010 0.1839 0.0496 0.2263
4 -2 5 0.1600 4.0043 -2.0045 5.0064 -0.0990 -0.2011 0.2356
-2 -5 0 0.2021 -2.0034 -5.0048 -0.0010 -0.1839 -0.0496 -0.2263
1 -1 0 0.0547 1.0011 -1.0014 0.0001 -0.0043 -0.0675 -0.0134
0 -1 5 0.1161 -0.0006 -1.0020 5.0056 -0.1643 -0.0103 0.1806
0 -1 1 0.1458 -0.0003 -1.0013 1.0010 -0.0549 -0.0232 0.0072
0 1 -1 0.0909 0.0003 1.0013 -1.0010 0.0549 0.0232 -0.0072
-1 1 0 0.0251 -0.9989 0.9985 -0.0001 0.0043 0.0673 0.0133
-1 0 0 0.1415 -1.0013 0.0003 -0.0002 -0.0232 0.0411 -0.0228

loop_
_geom_angle_atom_site_label_1
_geom_angle_atom_site_label_2
_geom_angle_atom_site_label_3
_geom_angle
N108 C101 N101 128.05(16)
N108 C101 C102 123.99(17)
N101 C101 C102 107.95(16)
C117 C102 C103 121.57(18)
C117 C102 C101 131.13(19)
C103 C102 C101 107.29(16)
C102 C103 C120 120.93(19)
C102 C103 C104 107.25(16)
C120 C103 C104 131.82(19)
N105 C104 N101 127.38(16)
N105 C104 C103 124.35(16)
N101 C104 C103 108.23(16)
N105 C105 N102 127.00(17)
N105 C105 C106 124.73(17)
N102 C105 C106 107.95(16)
C121 C106 C107 120.74(19)
C121 C106 C105 132.45(19)
C107 C106 C105 106.80(16)
C106 C107 C124 121.96(18)
C106 C107 C108 107.66(16)
C124 C107 C108 130.37(18)
N106 C108 N102 128.14(16)
N106 C108 C107 123.39(17)
N102 C108 C107 108.44(16)
N106 C109 N103 128.02(16)
N106 C109 C110 123.41(16)
N103 C109 C110 108.56(15)
C125 C110 C111 122.04(17)
C125 C110 C109 130.63(17)
C111 C110 C109 107.32(16)
C110 C111 C128 120.43(17)
C110 C111 C112 107.08(15)
C128 C111 C112 132.46(17)
N107 C112 N103 127.29(16)
N107 C112 C111 124.09(16)
N103 C112 C111 108.52(15)
N107 C113 N104 127.47(16)
N107 C113 C114 124.21(16)
N104 C113 C114 108.23(15)
C129 C114 C115 121.50(17)
C129 C114 C113 131.54(18)
C115 C114 C113 106.96(15)
C132 C115 C114 120.87(17)
C132 C115 C116 131.58(18)
C114 C115 C116 107.54(15)
N108 C116 N104 127.30(16)
N108 C116 C115 124.56(16)
N104 C116 C115 108.13(15)
C118 C117 C102 117.2(2)
C118 C117 H117 121.4
C102 C117 H117 121.4
C117 C118 C119 121.2(2)
C117 C118 H118 119.4
C119 C118 H118 119.4
C120 C119 C118 122.0(2)
C120 C119 H119 119.0
C118 C119 H119 119.0
C119 C120 C103 117.1(2)
C119 C120 H120 121.5
C103 C120 H120 121.5
C122 C121 C106 116.9(2)
C122 C121 H121 121.5
C106 C121 H121 121.5
C121 C122 C123 121.9(2)
C121 C122 H122 119.1
C123 C122 H122 119.1
C124 C123 C122 121.7(2)
C124 C123 H123 119.1
C122 C123 H123 119.1
C123 C124 C107 116.6(2)
C123 C124 H124 121.7
C107 C124 H124 121.7
C126 C125 C110 117.16(19)
C126 C125 H125 121.4
C110 C125 H125 121.4
C125 C126 C127 121.01(19)
C125 C126 H126 119.5
C127 C126 H126 119.5
C128 C127 C126 122.08(19)
C128 C127 H127 119.0
C126 C127 H127 119.0
C127 C128 C111 117.27(19)
C127 C128 H128 121.4
C111 C128 H128 121.4
C130 C129 C114 117.09(19)
C130 C129 H129 121.5
C114 C129 H129 121.5
C129 C130 C131 121.54(19)
C129 C130 H130 119.2
C131 C130 H130 119.2
C132 C131 C130 121.54(18)
C132 C131 H131 119.2
C130 C131 H131 119.2
C131 C132 C115 117.42(19)
C131 C132 H132 121.3
C115 C132 H132 121.3
C402 C401 C406 119.58(18)
C402 C401 Sn 121.26(14)
C406 C401 Sn 119.01(14)
C403 C402 C401 119.93(19)
C403 C402 H402 120.0
C401 C402 H402 120.0
C404 C403 C402 119.8(2)
C404 C403 H403 120.1
C402 C403 H403 120.1
C405 C404 C403 120.8(2)
C405 C404 H404 119.6
C403 C404 H404 119.6
C404 C405 C406 120.0(2)
C404 C405 H405 120.0
C406 C405 H405 120.0
C405 C406 C401 119.9(2)
C405 C406 H406 120.1
C401 C406 H406 120.1
C104 N101 C101 109.28(15)
C104 N101 Sn 124.36(12)
C101 N101 Sn 124.35(12)
C108 N102 C105 108.89(15)
C108 N102 Sn 125.75(12)
C105 N102 Sn 124.42(12)
C109 N103 C112 108.47(14)
C109 N103 Sn 125.76(11)
C112 N103 Sn 124.95(11)
C116 N104 C113 109.09(14)
C116 N104 Sn 124.11(11)
C113 N104 Sn 123.36(12)
C105 N105 C104 123.90(15)
C109 N106 C108 124.01(16)
C112 N107 C113 123.27(15)
C101 N108 C116 124.46(16)
N102 Sn C401 114.15(7)
N102 Sn N103 84.37(6)
C401 Sn N103 113.67(7)
N102 Sn N101 83.16(6)
C401 Sn N101 105.95(6)
N103 Sn N101 140.18(6)
N102 Sn N104 141.60(6)
C401 Sn N104 104.18(6)
N103 Sn N104 82.51(6)
N101 Sn N104 84.22(6)
C201 B C213 111.89(16)
C201 B C207 108.23(16)
C213 B C207 107.58(16)
C201 B C219 106.87(16)
C213 B C219 110.82(16)
C207 B C219 111.47(17)
C206 C201 C202 114.30(18)
C206 C201 B 125.76(16)
C202 C201 B 119.85(17)
C203 C202 C201 123.47(19)
C203 C202 H202 118.3
C201 C202 H202 118.3
C202 C203 C204 120.25(18)
C202 C203 H203 119.9
C204 C203 H203 119.9
C203 C204 C205 118.3(2)
C203 C204 H204 120.8
C205 C204 H204 120.8
C204 C205 C206 120.75(19)
C204 C205 H205 119.6
C206 C205 H205 119.6
C205 C206 C201 122.91(18)
C205 C206 H206 118.5
C201 C206 H206 118.5
C208 C207 C212 114.5(2)
C208 C207 B 124.30(19)
C212 C207 B 121.2(2)
C209 C208 C207 123.3(2)
C209 C208 H208 118.4
C207 C208 H208 118.4
C210 C209 C208 120.2(3)
C210 C209 H209 119.9
C208 C209 H209 119.9
C211 C210 C209 118.7(2)
C211 C210 H210 120.7
C209 C210 H210 120.7
C210 C211 C212 120.8(3)
C210 C211 H211 119.6
C212 C211 H211 119.6
C211 C212 C207 122.5(3)
C211 C212 H212 118.7
C207 C212 H212 118.7
C218 C213 C214 114.55(19)
C218 C213 B 124.32(19)
C214 C213 B 121.12(18)
C215 C214 C213 122.9(2)
C215 C214 H214 118.6
C213 C214 H214 118.6
C216 C215 C214 120.1(2)
C216 C215 H215 120.0
C214 C215 H215 120.0
C217 C216 C215 119.1(2)
C217 C216 H216 120.5
C215 C216 H216 120.5
C216 C217 C218 120.5(3)
C216 C217 H217 119.7
C218 C217 H217 119.7
C213 C218 C217 122.8(2)
C213 C218 H218 118.6
C217 C218 H218 118.6
C220 C219 C224 115.2(2)
C220 C219 B 125.4(2)
C224 C219 B 119.4(2)
C219 C220 C221 122.1(3)
C219 C220 H220 118.9
C221 C220 H220 118.9
C222 C221 C220 120.5(3)
C222 C221 H221 119.7
C220 C221 H221 119.7
C221 C222 C223 119.1(3)
C221 C222 H222 120.5
C223 C222 H222 120.5
C222 C223 C224 119.9(3)
C222 C223 H223 120.1
C224 C223 H223 120.1
C223 C224 C219 123.2(3)
C223 C224 H224 118.4
C219 C224 H224 118.4
C302 C301 H30A 109.5
C302 C301 H30B 109.5
H30A C301 H30B 109.5
C302 C301 H30C 109.5
H30A C301 H30C 109.5
H30B C301 H30C 109.5
C301 C302 C303 115.2(3)
C301 C302 H30D 108.5
C303 C302 H30D 108.5
C301 C302 H30E 108.5
C303 C302 H30E 108.5
H30D C302 H30E 107.5
C302 C303 C304 115.7(3)
C302 C303 H30F 108.4
C304 C303 H30F 108.4
C302 C303 H30G 108.4
C304 C303 H30G 108.4
H30F C303 H30G 107.4
C303 C304 C305 113.8(4)
C303 C304 H30H 108.8
C305 C304 H30H 108.8
C303 C304 H30I 108.8
C305 C304 H30I 108.8
H30H C304 H30I 107.7
C306 C305 C304 112.2(4)
C306 C305 H30J 109.2
C304 C305 H30J 109.2
C306 C305 H30K 109.2
C304 C305 H30K 109.2
H30J C305 H30K 107.9
C305 C306 H30L 109.5
C305 C306 H30M 109.5
H30L C306 H30M 109.5
C305 C306 H30N 109.5
H30L C306 H30N 109.5
H30M C306 H30N 109.5

loop_
_geom_bond_atom_site_label_1
_geom_bond_atom_site_label_2
_geom_bond_distance
C101 N108 1.325(2)
C101 N101 1.385(2)
C101 C102 1.454(2)
C102 C117 1.392(3)
C102 C103 1.396(3)
C103 C120 1.399(3)
C103 C104 1.449(3)
C104 N105 1.331(2)
C104 N101 1.384(2)
C105 N105 1.323(2)
C105 N102 1.390(2)
C105 C106 1.456(3)
C106 C121 1.394(3)
C106 C107 1.397(3)
C107 C124 1.397(3)
C107 C108 1.440(3)
C108 N106 1.323(2)
C108 N102 1.384(2)
C109 N106 1.321(2)
C109 N103 1.388(2)
C109 C110 1.447(2)
C110 C125 1.392(3)
C110 C111 1.396(3)
C111 C128 1.399(3)
C111 C112 1.449(2)
C112 N107 1.323(2)
C112 N103 1.389(2)
C113 N107 1.327(2)
C113 N104 1.388(2)
C113 C114 1.451(2)
C114 C129 1.394(3)
C114 C115 1.400(3)
C115 C132 1.399(2)
C115 C116 1.447(3)
C116 N108 1.327(2)
C116 N104 1.386(2)
C117 C118 1.386(3)
C117 H117 0.9500
C118 C119 1.395(4)
C118 H118 0.9500
C119 C120 1.380(3)
C119 H119 0.9500
C120 H120 0.9500
C121 C122 1.387(3)
C121 H121 0.9500
C122 C123 1.392(3)
C122 H122 0.9500
C123 C124 1.378(3)
C123 H123 0.9500
C124 H124 0.9500
C125 C126 1.382(3)
C125 H125 0.9500
C126 C127 1.398(3)
C126 H126 0.9500
C127 C128 1.380(3)
C127 H127 0.9500
C128 H128 0.9500
C129 C130 1.386(3)
C129 H129 0.9500
C130 C131 1.399(3)
C130 H130 0.9500
C131 C132 1.381(3)
C131 H131 0.9500
C132 H132 0.9500
C401 C402 1.390(3)
C401 C406 1.392(3)
C401 Sn 2.0980(18)
C402 C403 1.385(3)
C402 H402 0.9500
C403 C404 1.375(3)
C403 H403 0.9500
C404 C405 1.373(4)
C404 H404 0.9500
C405 C406 1.384(3)
C405 H405 0.9500
C406 H406 0.9500
N101 Sn 2.1036(15)
N102 Sn 2.0967(14)
N103 Sn 2.1033(14)
N104 Sn 2.1074(14)
B C201 1.642(3)
B C213 1.649(3)
B C207 1.652(3)
B C219 1.653(3)
C201 C206 1.402(3)
C201 C202 1.409(3)
C202 C203 1.382(3)
C202 H202 0.9500
C203 C204 1.384(3)
C203 H203 0.9500
C204 C205 1.385(3)
C204 H204 0.9500
C205 C206 1.387(3)
C205 H205 0.9500
C206 H206 0.9500
C207 C208 1.393(3)
C207 C212 1.402(3)
C208 C209 1.392(3)
C208 H208 0.9500
C209 C210 1.372(4)
C209 H209 0.9500
C210 C211 1.371(4)
C210 H210 0.9500
C211 C212 1.390(4)
C211 H211 0.9500
C212 H212 0.9500
C213 C218 1.391(3)
C213 C214 1.401(3)
C214 C215 1.387(3)
C214 H214 0.9500
C215 C216 1.379(4)
C215 H215 0.9500
C216 C217 1.355(4)
C216 H216 0.9500
C217 C218 1.398(3)
C217 H217 0.9500
C218 H218 0.9500
C219 C220 1.389(3)
C219 C224 1.399(3)
C220 C221 1.405(4)
C220 H220 0.9500
C221 C222 1.372(5)
C221 H221 0.9500
C222 C223 1.372(5)
C222 H222 0.9500
C223 C224 1.392(3)
C223 H223 0.9500
C224 H224 0.9500
C301 C302 1.488(5)
C301 H30A 0.9800
C301 H30B 0.9800
C301 H30C 0.9800
C302 C303 1.506(5)
C302 H30D 0.9900
C302 H30E 0.9900
C303 C304 1.509(5)
C303 H30F 0.9900
C303 H30G 0.9900
C304 C305 1.515(5)
C304 H30H 0.9900
C304 H30I 0.9900
C305 C306 1.513(6)
C305 H30J 0.9900
C305 H30K 0.9900
C306 H30L 0.9800
C306 H30M 0.9800
C306 H30N 0.9800
